data_4327230
loop_
_publ_author_name
'Miao Du'
'Xiu-Juan Jiang'
'Xiao-Jun Zhao'

_publ_contact_author
;
  Miao Du
  College of Chemistry and Life Science, Tianjin Normal University, 
  Tianjin 300074, P. R. China
;
_publ_contact_author_email dumiao@public.tpt.tj.cn
_publ_section_title
;
 Molecular Tectonics of Mixed-Ligand Metal-Organic Frameworks: Positional
 Isomeric Effect, Metal-Directed Assembly, and Structural Diversification
;
_journal_name_full 'Inorganic Chemistry'
_journal_page_first 3984
_journal_page_last 3995
_journal_paper_doi 10.1021/ic062098+
_journal_volume 46
_journal_year 2007
_chemical_formula_sum 'C28 H38 Cd2 N6 O18'
_chemical_formula_weight 971.44
_chemical_name_systematic
; 
 ? 
;
_space_group_IT_number 15
_symmetry_cell_setting monoclinic
_symmetry_space_group_name_Hall '-C 2yc'
_symmetry_space_group_name_H-M 'C 1 2/c 1'
_atom_sites_solution_hydrogens geom
_atom_sites_solution_primary direct
_atom_sites_solution_secondary difmap
_audit_creation_method SHELXL-97
_cell_angle_alpha 90.00
_cell_angle_beta 93.3580(10)
_cell_angle_gamma 90.00
_cell_formula_units_Z 8
_cell_length_a 15.7640(9)
_cell_length_b 12.8408(7)
_cell_length_c 37.833(2)
_cell_measurement_reflns_used 8148
_cell_measurement_temperature 273(2)
_cell_measurement_theta_max 27.77
_cell_measurement_theta_min 2.28
_cell_volume 7645.1(7)
_computing_cell_refinement 'Bruker APEX II'
_computing_data_collection 'Bruker APEX II'
_computing_data_reduction 'Bruker SAINT'
_computing_molecular_graphics 'Bruker SHELXTL'
_computing_publication_material 'Bruker SHELXTL'
_computing_structure_refinement 'SHELXL-97 (Sheldrick, 1997)'
_computing_structure_solution 'SHELXS-97 (Sheldrick, 1990)'
_diffrn_ambient_temperature 293(2)
_diffrn_measured_fraction_theta_full 0.997
_diffrn_measured_fraction_theta_max 0.997
_diffrn_measurement_device_type 'APEX II CCD area detector'
_diffrn_measurement_method 'phi and omega scans'
_diffrn_radiation_monochromator graphite
_diffrn_radiation_source 'fine-focus sealed tube'
_diffrn_radiation_type MoK\a
_diffrn_radiation_wavelength 0.71073
_diffrn_reflns_av_R_equivalents 0.0231
_diffrn_reflns_av_sigmaI/netI 0.0260
_diffrn_reflns_limit_h_max 18
_diffrn_reflns_limit_h_min -11
_diffrn_reflns_limit_k_max 14
_diffrn_reflns_limit_k_min -15
_diffrn_reflns_limit_l_max 43
_diffrn_reflns_limit_l_min -44
_diffrn_reflns_number 20317
_diffrn_reflns_theta_full 25.01
_diffrn_reflns_theta_max 25.01
_diffrn_reflns_theta_min 2.05
_exptl_absorpt_coefficient_mu 1.194
_exptl_absorpt_correction_T_max 1.000000
_exptl_absorpt_correction_T_min 0.884706
_exptl_absorpt_correction_type multi-scan
_exptl_absorpt_process_details SADABS
_exptl_crystal_colour Colorless
_exptl_crystal_density_diffrn 1.688
_exptl_crystal_density_meas ?
_exptl_crystal_description Block
_exptl_crystal_F_000 3904
_exptl_crystal_size_max 0.32
_exptl_crystal_size_mid 0.26
_exptl_crystal_size_min 0.20
_refine_diff_density_max 0.884
_refine_diff_density_min -0.638
_refine_diff_density_rms 0.104
_refine_ls_extinction_method none
_refine_ls_goodness_of_fit_ref 1.087
_refine_ls_hydrogen_treatment constr
_refine_ls_matrix_type full
_refine_ls_number_parameters 591
_refine_ls_number_reflns 6718
_refine_ls_number_restraints 12
_refine_ls_restrained_S_all 1.086
_refine_ls_R_factor_all 0.0483
_refine_ls_R_factor_gt 0.0393
_refine_ls_shift/su_max 0.003
_refine_ls_shift/su_mean 0.000
_refine_ls_structure_factor_coef Fsqd
_refine_ls_weighting_details 'calc w=1/[\s^2^(Fo^2^)+(0.0609P)^2^+33.2390P] where P=(Fo^2^+2Fc^2^)/3'
_refine_ls_weighting_scheme calc
_refine_ls_wR_factor_gt 0.1093
_refine_ls_wR_factor_ref 0.1145
_reflns_number_gt 5726
_reflns_number_total 6718
_reflns_threshold_expression >2sigma(I)
_cod_data_source_file ic0620982B2B-file002_6.cif
_cod_data_source_block 6
_cod_depositor_comments
;
The following automatic conversions were performed:

'_exptl_crystal_density_meas' value 'none' was changed to '?' - the
value is perceived as not measured.

Automatic conversion script
Id: cif_fix_values 3008 2015-01-20 13:52:24Z robertas 
;
_cod_database_code 4327230

loop_
_symmetry_equiv_pos_as_xyz
'x, y, z'
'-x, y, -z+1/2'
'x+1/2, y+1/2, z'
'-x+1/2, y+1/2, -z+1/2'
'-x, -y, -z'
'x, -y, z-1/2'
'-x+1/2, -y+1/2, -z'
'x+1/2, -y+1/2, z-1/2'

loop_
_atom_site_label
_atom_site_type_symbol
_atom_site_fract_x
_atom_site_fract_y
_atom_site_fract_z
_atom_site_U_iso_or_equiv
_atom_site_adp_type
_atom_site_occupancy
_atom_site_symmetry_multiplicity
_atom_site_calc_flag
_atom_site_refinement_flags
_atom_site_disorder_assembly
_atom_site_disorder_group
Cd1 Cd 0.82974(2) 0.38368(3) 0.677330(8) 0.03008(11) Uani 1 1 d . . .
Cd2 Cd 0.68854(2) 0.43219(3) 1.063980(9) 0.03632(12) Uani 1 1 d . . .
O1 O 0.4165(2) -0.0692(3) 0.63345(10) 0.0472(9) Uani 1 1 d . . .
O2 O 0.4606(2) 0.0034(3) 0.68383(9) 0.0461(9) Uani 1 1 d . . .
O3 O 0.7020(2) 0.2652(3) 0.68130(9) 0.0425(8) Uani 1 1 d . . .
O4 O 0.7566(2) 0.2993(3) 0.63072(9) 0.0418(8) Uani 1 1 d . . .
O5 O 0.6132(2) 0.4896(3) 1.11110(11) 0.0588(11) Uani 1 1 d . . .
O6 O 0.5802(3) 0.5720(4) 1.06133(11) 0.0674(13) Uani 1 1 d . . .
O7 O 0.3507(3) 0.8471(4) 1.05905(11) 0.0667(12) Uani 1 1 d . . .
O8 O 0.2674(2) 0.8388(3) 1.10349(12) 0.0586(11) Uani 1 1 d . . .
O9 O 0.5898(3) 0.2940(4) 1.05826(11) 0.0639(11) Uani 1 1 d . . .
O10 O 0.7856(3) 0.5750(3) 1.07489(10) 0.0496(9) Uani 1 1 d . . .
O11 O 0.9069(2) 0.2346(3) 0.69338(10) 0.0483(9) Uani 1 1 d . . .
O12 O 0.7425(3) 0.5256(3) 0.66296(10) 0.0587(11) Uani 1 1 d . . .
N1 N 0.8048(3) 0.4229(3) 0.73461(10) 0.0400(10) Uani 1 1 d . . .
N2 N 0.6677(3) 0.5615(3) 0.84224(9) 0.0330(9) Uani 1 1 d . . .
N3 N 0.6518(2) 0.5620(3) 0.87767(9) 0.0316(9) Uani 1 1 d . . .
N4 N 0.7470(2) 0.4427(3) 0.86852(9) 0.0292(8) Uani 1 1 d . . .
N5 N 0.8058(3) 0.3604(3) 0.87256(11) 0.0430(10) Uani 1 1 d . . .
H5A H 0.7817 0.2992 0.8775 0.064 Uiso 1 1 d R . .
H5B H 0.8510 0.3539 0.8593 0.064 Uiso 1 1 d R . .
N6 N 0.6912(3) 0.4410(3) 1.00424(10) 0.0375(9) Uani 1 1 d . . .
C1 C 0.5316(3) 0.0484(3) 0.63193(12) 0.0281(9) Uani 1 1 d . . .
C2 C 0.5857(3) 0.1212(3) 0.64904(12) 0.0277(9) Uani 1 1 d . . .
H2 H 0.5819 0.1336 0.6731 0.033 Uiso 1 1 calc R . .
C3 C 0.6447(3) 0.1751(3) 0.63044(12) 0.0277(9) Uani 1 1 d . . .
C4 C 0.6499(3) 0.1567(4) 0.59454(12) 0.0323(10) Uani 1 1 d . . .
H4 H 0.6895 0.1929 0.5820 0.039 Uiso 1 1 calc R . .
C5 C 0.5968(3) 0.0850(4) 0.57709(13) 0.0375(11) Uani 1 1 d . . .
H5 H 0.6006 0.0732 0.5530 0.045 Uiso 1 1 calc R . .
C6 C 0.5381(3) 0.0309(4) 0.59585(12) 0.0335(10) Uani 1 1 d . . .
H6 H 0.5026 -0.0175 0.5842 0.040 Uiso 1 1 calc R . .
C7 C 0.4661(3) -0.0079(4) 0.65138(13) 0.0338(11) Uani 1 1 d . . .
C8 C 0.7036(3) 0.2519(3) 0.64883(12) 0.0297(10) Uani 1 1 d . . .
C9 C 0.8325(6) 0.4428(7) 0.7949(2) 0.033(2) Uani 0.50 1 d P A 1
H9A H 0.8750 0.4416 0.8130 0.040 Uiso 0.50 1 calc PR A 1
C10 C 0.8538(6) 0.4211(8) 0.7602(2) 0.033(2) Uani 0.50 1 d P A 1
H10A H 0.9100 0.4041 0.7567 0.040 Uiso 0.50 1 calc PR A 1
C11 C 0.7173(6) 0.4490(8) 0.7392(2) 0.036(2) Uani 0.50 1 d P A 1
H11A H 0.6785 0.4514 0.7197 0.043 Uiso 0.50 1 calc PR A 1
C12 C 0.6912(6) 0.4705(7) 0.7726(2) 0.032(2) Uani 0.50 1 d P A 1
H12A H 0.6352 0.4882 0.7762 0.038 Uiso 0.50 1 calc PR A 1
C9' C 0.7887(8) 0.3646(9) 0.7948(3) 0.049(3) Uani 0.50 1 d P A 2
H9'A H 0.7935 0.3127 0.8119 0.059 Uiso 0.50 1 calc PR A 2
C10' C 0.8139(7) 0.3478(9) 0.7606(2) 0.043(3) Uani 0.50 1 d P A 2
H10B H 0.8376 0.2839 0.7551 0.051 Uiso 0.50 1 calc PR A 2
C11' C 0.7890(8) 0.5159(8) 0.7459(2) 0.048(3) Uani 0.50 1 d P A 2
H11B H 0.7958 0.5711 0.7304 0.058 Uiso 0.50 1 calc PR A 2
C12' C 0.7628(8) 0.5392(8) 0.7790(2) 0.043(3) Uani 0.50 1 d P A 2
H12B H 0.7503 0.6077 0.7848 0.051 Uiso 0.50 1 calc PR A 2
C13 C 0.7556(3) 0.4644(4) 0.80244(12) 0.0333(11) Uani 1 1 d . . .
C14 C 0.7245(3) 0.4896(3) 0.83729(11) 0.0302(10) Uani 1 1 d . A .
C15 C 0.6999(3) 0.4895(3) 0.89333(11) 0.0288(10) Uani 1 1 d . . .
C16 C 0.6992(3) 0.4686(4) 0.93139(11) 0.0302(10) Uani 1 1 d . . .
C17 C 0.6371(4) 0.5152(5) 0.95010(13) 0.0491(14) Uani 1 1 d . . .
H17 H 0.5966 0.5577 0.9385 0.059 Uiso 1 1 calc R . .
C18 C 0.6351(4) 0.4990(5) 0.98584(14) 0.0562(16) Uani 1 1 d . . .
H18 H 0.5920 0.5304 0.9978 0.067 Uiso 1 1 calc R . .
C19 C 0.7500(4) 0.3939(4) 0.98599(13) 0.0424(12) Uani 1 1 d . . .
H19 H 0.7893 0.3510 0.9982 0.051 Uiso 1 1 calc R . .
C20 C 0.7557(4) 0.4057(4) 0.95011(13) 0.0419(12) Uani 1 1 d . . .
H20 H 0.7978 0.3710 0.9386 0.050 Uiso 1 1 calc R . .
C21 C 0.5106(3) 0.6251(4) 1.11272(12) 0.0320(10) Uani 1 1 d . . .
C22 C 0.4583(3) 0.6938(4) 1.09368(12) 0.0320(10) Uani 1 1 d . . .
H22 H 0.4634 0.7016 1.0695 0.038 Uiso 1 1 calc R . .
C23 C 0.3980(3) 0.7514(3) 1.11070(12) 0.0298(10) Uani 1 1 d . . .
C24 C 0.3936(3) 0.7424(4) 1.14698(12) 0.0333(10) Uani 1 1 d . . .
H24 H 0.3542 0.7817 1.1586 0.040 Uiso 1 1 calc R . .
C25 C 0.4474(3) 0.6757(4) 1.16613(12) 0.0379(11) Uani 1 1 d . . .
H25 H 0.4448 0.6709 1.1906 0.045 Uiso 1 1 calc R . .
C26 C 0.5050(3) 0.6159(4) 1.14887(13) 0.0369(11) Uani 1 1 d . . .
H26 H 0.5401 0.5693 1.1616 0.044 Uiso 1 1 calc R . .
C27 C 0.5718(3) 0.5590(4) 1.09357(16) 0.0479(14) Uani 1 1 d . . .
C28 C 0.3357(3) 0.8176(4) 1.08908(14) 0.0398(12) Uani 1 1 d . . .
O13 O 0.5000 0.8859(5) 0.2500 0.0587(15) Uani 1 2 d S . .
O14 O 0.4788(11) 0.2737(16) 0.1113(4) 0.073(6) Uani 0.50 1 d PU B 1
O14' O 0.459(3) 0.273(3) 0.1010(11) 0.034(8) Uani 0.25 1 d PU C 2
O14" O 0.440(2) 0.254(3) 0.0957(11) 0.056(10) Uani 0.25 1 d P D 3
O15 O 0.3210(12) 0.1967(14) 0.0130(4) 0.171(8) Uani 0.50 1 d P . .
O16 O 0.0736(8) 0.1591(13) 0.6786(4) 0.130(5) Uani 0.50 1 d P . .
O17 O 0.0509(6) 0.1788(9) 0.7319(3) 0.101(3) Uani 0.60 1 d P E 1
O17' O 0.0333(10) 0.0090(11) 0.7362(4) 0.098(4) Uani 0.40 1 d P . 2
O18 O 0.4731(9) 0.2724(9) 0.9971(2) 0.093(4) Uani 0.50 1 d P F 1
O18' O 0.5375(9) 0.169(2) 0.9999(3) 0.098(8) Uani 0.30 1 d P G 2
O18" O 0.5432(10) 0.0705(18) 0.9923(4) 0.043(5) Uani 0.20 1 d P H 3
O19 O 0.7908(7) 0.1936(7) 0.8000(3) 0.076(3) Uani 0.50 1 d P . .
O20 O 0.6663(7) 0.7977(9) 0.2485(3) 0.086(3) Uani 0.50 1 d P I 1
O20' O 0.5997(6) 0.6985(8) 0.2409(2) 0.070(3) Uani 0.50 1 d P J 2

loop_
_atom_site_aniso_label
_atom_site_aniso_U_11
_atom_site_aniso_U_22
_atom_site_aniso_U_33
_atom_site_aniso_U_23
_atom_site_aniso_U_13
_atom_site_aniso_U_12
Cd1 0.0338(2) 0.0333(2) 0.02349(18) -0.00276(13) 0.00503(13) -0.00778(14)
Cd2 0.0403(2) 0.0410(2) 0.02792(19) 0.00235(14) 0.00435(15) 0.01081(16)
O1 0.043(2) 0.049(2) 0.051(2) -0.0098(17) 0.0104(17) -0.0254(18)
O2 0.047(2) 0.051(2) 0.041(2) -0.0017(17) 0.0084(16) -0.0169(18)
O3 0.046(2) 0.043(2) 0.0388(19) -0.0040(15) -0.0017(16) -0.0158(17)
O4 0.0414(19) 0.0363(19) 0.048(2) 0.0040(15) 0.0029(16) -0.0206(16)
O5 0.043(2) 0.060(3) 0.073(3) -0.018(2) -0.002(2) 0.022(2)
O6 0.072(3) 0.078(3) 0.054(3) -0.017(2) 0.024(2) 0.024(2)
O7 0.075(3) 0.080(3) 0.043(2) 0.014(2) -0.012(2) 0.017(3)
O8 0.039(2) 0.055(2) 0.082(3) 0.023(2) 0.006(2) 0.0160(19)
O9 0.056(3) 0.072(3) 0.064(3) -0.014(2) 0.014(2) -0.012(2)
O10 0.054(2) 0.047(2) 0.048(2) -0.0035(17) 0.0064(18) -0.0016(18)
O11 0.049(2) 0.036(2) 0.059(2) -0.0043(17) -0.0089(18) 0.0027(17)
O12 0.074(3) 0.058(3) 0.044(2) 0.0075(19) 0.004(2) 0.018(2)
N1 0.058(3) 0.035(2) 0.028(2) -0.0063(17) 0.014(2) -0.008(2)
N2 0.043(2) 0.033(2) 0.0238(19) 0.0017(15) 0.0069(17) -0.0030(18)
N3 0.036(2) 0.035(2) 0.0241(19) 0.0013(16) 0.0042(16) -0.0006(18)
N4 0.036(2) 0.028(2) 0.0244(19) -0.0026(15) 0.0057(16) -0.0010(16)
N5 0.051(3) 0.033(2) 0.047(2) 0.0062(18) 0.018(2) 0.010(2)
N6 0.044(2) 0.041(2) 0.027(2) 0.0005(17) 0.0042(18) 0.006(2)
C1 0.022(2) 0.023(2) 0.040(2) -0.0004(18) 0.0012(19) -0.0008(18)
C2 0.025(2) 0.026(2) 0.032(2) -0.0006(18) 0.0018(18) -0.0010(18)
C3 0.022(2) 0.024(2) 0.037(2) 0.0041(18) 0.0006(18) -0.0010(18)
C4 0.028(2) 0.034(2) 0.035(2) 0.006(2) 0.0055(19) -0.003(2)
C5 0.038(3) 0.039(3) 0.035(3) -0.002(2) 0.002(2) -0.004(2)
C6 0.031(2) 0.031(2) 0.038(3) -0.006(2) -0.003(2) -0.004(2)
C7 0.030(2) 0.025(2) 0.047(3) -0.002(2) 0.007(2) -0.005(2)
C8 0.027(2) 0.024(2) 0.037(3) 0.0027(18) -0.0023(19) -0.0017(19)
C9 0.044(6) 0.028(5) 0.027(5) -0.005(4) 0.000(4) -0.007(4)
C10 0.034(5) 0.035(6) 0.031(5) -0.007(4) 0.003(4) -0.002(5)
C11 0.037(5) 0.041(6) 0.030(5) 0.003(4) 0.000(4) 0.002(4)
C12 0.032(5) 0.036(5) 0.027(5) -0.001(4) 0.001(4) 0.008(4)
C9' 0.084(9) 0.041(6) 0.023(5) 0.007(4) 0.011(5) 0.012(6)
C10' 0.066(7) 0.034(6) 0.029(5) -0.004(4) 0.007(5) 0.012(6)
C11' 0.085(9) 0.036(6) 0.024(5) 0.006(4) 0.010(5) -0.010(6)
C12' 0.077(8) 0.027(5) 0.025(5) 0.002(4) 0.013(5) -0.004(5)
C13 0.044(3) 0.028(2) 0.028(2) -0.0065(18) 0.010(2) -0.010(2)
C14 0.039(3) 0.027(2) 0.025(2) -0.0017(17) 0.0079(19) -0.007(2)
C15 0.034(2) 0.028(2) 0.025(2) -0.0025(18) 0.0027(18) -0.005(2)
C16 0.036(3) 0.030(2) 0.024(2) -0.0003(18) 0.0032(19) -0.007(2)
C17 0.052(3) 0.065(4) 0.030(3) 0.006(2) 0.006(2) 0.026(3)
C18 0.056(4) 0.084(5) 0.030(3) 0.005(3) 0.012(2) 0.030(3)
C19 0.051(3) 0.046(3) 0.030(2) 0.002(2) 0.002(2) 0.009(3)
C20 0.052(3) 0.045(3) 0.030(2) 0.000(2) 0.010(2) 0.013(2)
C21 0.027(2) 0.032(2) 0.037(3) -0.007(2) 0.0042(19) -0.001(2)
C22 0.031(2) 0.034(2) 0.030(2) -0.0016(19) 0.0024(19) -0.003(2)
C23 0.029(2) 0.027(2) 0.033(2) -0.0018(18) -0.0010(19) -0.0009(19)
C24 0.029(2) 0.034(3) 0.037(3) -0.007(2) 0.006(2) 0.000(2)
C25 0.039(3) 0.048(3) 0.026(2) 0.001(2) 0.003(2) -0.005(2)
C26 0.034(3) 0.037(3) 0.040(3) 0.006(2) -0.003(2) 0.006(2)
C27 0.031(3) 0.047(3) 0.065(4) -0.020(3) 0.003(3) 0.002(3)
C28 0.040(3) 0.030(3) 0.049(3) -0.002(2) -0.007(2) 0.002(2)
O13 0.058(4) 0.057(4) 0.062(4) 0.000 0.007(3) 0.000
O14 0.079(9) 0.073(8) 0.068(8) 0.006(6) 0.020(6) 0.003(7)
O14' 0.034(11) 0.035(11) 0.036(11) 0.000(8) 0.008(8) -0.010(8)
O14" 0.06(2) 0.036(13) 0.07(2) -0.020(11) 0.020(16) -0.014(12)
O15 0.219(18) 0.173(16) 0.121(11) 0.091(11) 0.000(11) -0.080(14)
O16 0.069(8) 0.151(13) 0.169(13) -0.045(11) 0.005(8) -0.018(8)
O17 0.084(6) 0.113(8) 0.105(7) 0.005(6) -0.005(5) 0.011(6)
O17' 0.112(12) 0.073(9) 0.107(11) -0.017(8) -0.001(8) 0.030(8)
O18 0.149(11) 0.091(8) 0.040(5) 0.004(5) 0.011(6) -0.009(8)
O18' 0.043(8) 0.24(3) 0.008(6) -0.025(10) 0.007(5) -0.019(13)
O18" 0.018(8) 0.096(16) 0.013(8) 0.006(9) -0.010(6) -0.009(9)
O19 0.095(7) 0.044(5) 0.089(7) 0.017(5) 0.018(6) -0.008(5)
O20 0.101(8) 0.089(7) 0.068(6) -0.010(5) 0.001(6) 0.038(7)
O20' 0.071(6) 0.075(6) 0.066(5) 0.021(5) 0.019(5) 0.015(5)

loop_
_atom_type_symbol
_atom_type_description
_atom_type_scat_dispersion_real
_atom_type_scat_dispersion_imag
_atom_type_scat_source
C C 0.0033 0.0016 'International Tables Vol C Tables 4.2.6.8 and 6.1.1.4'
H H 0.0000 0.0000 'International Tables Vol C Tables 4.2.6.8 and 6.1.1.4'
N N 0.0061 0.0033 'International Tables Vol C Tables 4.2.6.8 and 6.1.1.4'
O O 0.0106 0.0060 'International Tables Vol C Tables 4.2.6.8 and 6.1.1.4'
Cd Cd -0.8075 1.2024 'International Tables Vol C Tables 4.2.6.8 and 6.1.1.4'

loop_
_geom_angle_atom_site_label_1
_geom_angle_atom_site_label_2
_geom_angle_atom_site_label_3
_geom_angle
_geom_angle_site_symmetry_1
_geom_angle_site_symmetry_3
N1 Cd1 O1 140.60(14) . 3
N1 Cd1 O4 136.07(14) . .
O1 Cd1 O4 82.17(12) 3 .
N1 Cd1 O12 85.24(15) . .
O1 Cd1 O12 89.61(15) 3 .
O4 Cd1 O12 85.86(14) . .
N1 Cd1 O11 92.86(15) . .
O1 Cd1 O11 94.68(14) 3 .
O4 Cd1 O11 92.45(13) . .
O12 Cd1 O11 175.13(15) . .
N1 Cd1 O3 83.96(13) . .
O1 Cd1 O3 135.28(12) 3 .
O4 Cd1 O3 53.36(11) . .
O12 Cd1 O3 91.34(14) . .
O11 Cd1 O3 84.00(13) . .
N1 Cd1 O2 87.65(14) . 3
O1 Cd1 O2 53.33(12) 3 3
O4 Cd1 O2 135.41(11) . 3
O12 Cd1 O2 90.80(15) . 3
O11 Cd1 O2 93.60(13) . 3
O3 Cd1 O2 171.14(11) . 3
O8 Cd2 N6 130.66(15) 3_545 .
O8 Cd2 O5 86.91(15) 3_545 .
N6 Cd2 O5 142.29(15) . .
O8 Cd2 O9 89.76(16) 3_545 .
N6 Cd2 O9 89.79(15) . .
O5 Cd2 O9 86.84(15) . .
O8 Cd2 O10 88.34(15) 3_545 .
N6 Cd2 O10 94.85(14) . .
O5 Cd2 O10 88.58(14) . .
O9 Cd2 O10 175.13(13) . .
O8 Cd2 O6 140.45(15) 3_545 .
N6 Cd2 O6 88.65(14) . .
O5 Cd2 O6 54.39(14) . .
O9 Cd2 O6 95.27(16) . .
O10 Cd2 O6 83.38(15) . .
O8 Cd2 C27 113.91(18) 3_545 .
N6 Cd2 C27 115.42(17) . .
O5 Cd2 C27 27.41(17) . .
O9 Cd2 C27 91.65(16) . .
O10 Cd2 C27 85.02(15) . .
O6 Cd2 C27 26.99(16) . .
C7 O1 Cd1 98.7(3) . 3_445
C7 O2 Cd1 86.4(3) . 3_445
C8 O3 Cd1 87.8(3) . .
C8 O4 Cd1 97.3(3) . .
C27 O5 Cd2 95.3(4) . .
C27 O6 Cd2 88.6(4) . .
C28 O8 Cd2 106.3(3) . 3_455
C10 N1 C11' 83.0(7) . .
C10 N1 C10' 51.5(7) . .
C11' N1 C10' 115.0(7) . .
C10 N1 C11 118.8(7) . .
C11' N1 C11 62.7(7) . .
C10' N1 C11 97.9(7) . .
C10 N1 Cd1 128.5(5) . .
C11' N1 Cd1 124.3(5) . .
C10' N1 Cd1 120.4(5) . .
C11 N1 Cd1 112.6(5) . .
C14 N2 N3 107.9(4) . .
C15 N3 N2 107.5(4) . .
C14 N4 C15 106.1(4) . .
C14 N4 N5 124.4(4) . .
C15 N4 N5 129.4(4) . .
N4 N5 H5A 113.3 . .
N4 N5 H5B 123.2 . .
H5A N5 H5B 113.2 . .
C18 N6 C19 116.5(4) . .
C18 N6 Cd2 120.1(3) . .
C19 N6 Cd2 123.2(3) . .
C6 C1 C2 118.9(4) . .
C6 C1 C7 119.9(4) . .
C2 C1 C7 121.1(4) . .
C3 C2 C1 120.6(4) . .
C3 C2 H2 119.7 . .
C1 C2 H2 119.7 . .
C2 C3 C4 119.5(4) . .
C2 C3 C8 120.7(4) . .
C4 C3 C8 119.8(4) . .
C3 C4 C5 120.8(4) . .
C3 C4 H4 119.6 . .
C5 C4 H4 119.6 . .
C6 C5 C4 119.5(4) . .
C6 C5 H5 120.3 . .
C4 C5 H5 120.3 . .
C5 C6 C1 120.7(4) . .
C5 C6 H6 119.6 . .
C1 C6 H6 119.6 . .
O2 C7 O1 121.3(4) . .
O2 C7 C1 121.4(4) . .
O1 C7 C1 117.3(4) . .
O3 C8 O4 121.4(4) . .
O3 C8 C3 120.2(4) . .
O4 C8 C3 118.4(4) . .
C13 C9 C10 122.0(9) . .
C13 C9 H9A 119.0 . .
C10 C9 H9A 119.0 . .
N1 C10 C9 124.9(9) . .
N1 C10 H10A 117.5 . .
C9 C10 H10A 117.5 . .
C12 C11 N1 119.6(8) . .
C12 C11 H11A 120.2 . .
N1 C11 H11A 120.2 . .
C11 C12 C13 117.5(8) . .
C11 C12 H12A 121.2 . .
C13 C12 H12A 121.2 . .
C10' C9' C13 117.2(9) . .
C10' C9' H9'A 121.4 . .
C13 C9' H9'A 121.4 . .
N1 C10' C9' 122.1(9) . .
N1 C10' H10B 119.0 . .
C9' C10' H10B 119.0 . .
N1 C11' C12' 125.1(9) . .
N1 C11' H11B 117.4 . .
C12' C11' H11B 117.4 . .
C13 C12' C11' 119.8(9) . .
C13 C12' H12B 120.1 . .
C11' C12' H12B 120.1 . .
C9 C13 C12' 83.5(7) . .
C9 C13 C9' 53.1(7) . .
C12' C13 C9' 118.2(7) . .
C9 C13 C14 127.8(6) . .
C12' C13 C14 119.4(6) . .
C9' C13 C14 121.8(5) . .
C9 C13 C12 117.0(6) . .
C12' C13 C12 61.9(7) . .
C9' C13 C12 97.9(7) . .
C14 C13 C12 115.1(5) . .
N2 C14 N4 109.6(4) . .
N2 C14 C13 123.4(4) . .
N4 C14 C13 127.0(4) . .
N3 C15 N4 108.8(4) . .
N3 C15 C16 122.3(4) . .
N4 C15 C16 128.9(4) . .
C20 C16 C17 116.8(4) . .
C20 C16 C15 125.1(4) . .
C17 C16 C15 118.1(4) . .
C18 C17 C16 119.9(5) . .
C18 C17 H17 120.1 . .
C16 C17 H17 120.1 . .
N6 C18 C17 123.5(5) . .
N6 C18 H18 118.2 . .
C17 C18 H18 118.2 . .
N6 C19 C20 123.3(5) . .
N6 C19 H19 118.3 . .
C20 C19 H19 118.3 . .
C16 C20 C19 119.9(5) . .
C16 C20 H20 120.1 . .
C19 C20 H20 120.1 . .
C26 C21 C22 120.0(4) . .
C26 C21 C27 120.6(5) . .
C22 C21 C27 119.3(4) . .
C21 C22 C23 120.1(4) . .
C21 C22 H22 120.0 . .
C23 C22 H22 120.0 . .
C24 C23 C22 119.3(4) . .
C24 C23 C28 121.2(4) . .
C22 C23 C28 119.4(4) . .
C25 C24 C23 120.5(4) . .
C25 C24 H24 119.7 . .
C23 C24 H24 119.7 . .
C24 C25 C26 119.8(4) . .
C24 C25 H25 120.1 . .
C26 C25 H25 120.1 . .
C21 C26 C25 120.2(4) . .
C21 C26 H26 119.9 . .
C25 C26 H26 119.9 . .
O6 C27 O5 121.6(5) . .
O6 C27 C21 120.3(5) . .
O5 C27 C21 118.1(5) . .
O6 C27 Cd2 64.4(3) . .
O5 C27 Cd2 57.3(3) . .
C21 C27 Cd2 175.2(4) . .
O7 C28 O8 123.0(5) . .
O7 C28 C23 121.4(5) . .
O8 C28 C23 115.6(5) . .

loop_
_geom_bond_atom_site_label_1
_geom_bond_atom_site_label_2
_geom_bond_distance
_geom_bond_site_symmetry_2
Cd1 N1 2.281(4) .
Cd1 O1 2.293(3) 3
Cd1 O4 2.319(3) .
Cd1 O12 2.329(4) .
Cd1 O11 2.329(4) .
Cd1 O3 2.535(3) .
Cd1 O2 2.573(3) 3
Cd2 O8 2.236(4) 3_545
Cd2 N6 2.266(4) .
Cd2 O5 2.319(4) .
Cd2 O9 2.362(4) .
Cd2 O10 2.408(4) .
Cd2 O6 2.476(4) .
Cd2 C27 2.745(5) .
O1 C7 1.277(6) .
O1 Cd1 2.293(3) 3_445
O2 C7 1.244(6) .
O2 Cd1 2.573(3) 3_445
O3 C8 1.242(6) .
O4 C8 1.267(5) .
O5 C27 1.269(7) .
O6 C27 1.246(7) .
O7 C28 1.233(6) .
O8 C28 1.265(6) .
O8 Cd2 2.236(4) 3_455
N1 C10 1.202(10) .
N1 C11' 1.298(11) .
N1 C10' 1.377(11) .
N1 C11 1.440(11) .
N2 C14 1.307(6) .
N2 N3 1.378(5) .
N3 C15 1.319(6) .
N4 C14 1.355(6) .
N4 C15 1.369(6) .
N4 N5 1.408(6) .
N5 H5A 0.8976 .
N5 H5B 0.8998 .
N6 C18 1.323(7) .
N6 C19 1.333(6) .
C1 C6 1.393(7) .
C1 C2 1.398(6) .
C1 C7 1.489(6) .
C2 C3 1.385(6) .
C2 H2 0.9300 .
C3 C4 1.386(6) .
C3 C8 1.497(6) .
C4 C5 1.386(7) .
C4 H4 0.9300 .
C5 C6 1.385(7) .
C5 H5 0.9300 .
C6 H6 0.9300 .
C9 C13 1.293(11) .
C9 C10 1.401(13) .
C9 H9A 0.9300 .
C10 H10A 0.9300 .
C11 C12 1.382(13) .
C11 H11A 0.9300 .
C12 C13 1.473(10) .
C12 H12A 0.9300 .
C9' C10' 1.393(13) .
C9' C13 1.420(12) .
C9' H9'A 0.9300 .
C10' H10B 0.9300 .
C11' C12' 1.372(13) .
C11' H11B 0.9300 .
C12' C13 1.318(10) .
C12' H12B 0.9300 .
C13 C14 1.469(6) .
C15 C16 1.466(6) .
C16 C20 1.368(7) .
C16 C17 1.378(7) .
C17 C18 1.370(7) .
C17 H17 0.9300 .
C18 H18 0.9300 .
C19 C20 1.374(7) .
C19 H19 0.9300 .
C20 H20 0.9300 .
C21 C26 1.381(7) .
C21 C22 1.381(7) .
C21 C27 1.502(7) .
C22 C23 1.392(6) .
C22 H22 0.9300 .
C23 C24 1.383(6) .
C23 C28 1.504(7) .
C24 C25 1.380(7) .
C24 H24 0.9300 .
C25 C26 1.382(7) .
C25 H25 0.9300 .
C26 H26 0.9300 .
O17' O17' 1.52(3) 2_556

loop_
_geom_torsion_atom_site_label_1
_geom_torsion_atom_site_label_2
_geom_torsion_atom_site_label_3
_geom_torsion_atom_site_label_4
_geom_torsion
_geom_torsion_site_symmetry_1
N1 Cd1 O3 C8 170.6(3) .
O1 Cd1 O3 C8 -5.2(4) 3
O4 Cd1 O3 C8 1.7(3) .
O12 Cd1 O3 C8 85.6(3) .
O11 Cd1 O3 C8 -95.8(3) .
N1 Cd1 O4 C8 -17.7(4) .
O1 Cd1 O4 C8 173.3(3) 3
O12 Cd1 O4 C8 -96.5(3) .
O11 Cd1 O4 C8 78.9(3) .
O3 Cd1 O4 C8 -1.7(3) .
O2 Cd1 O4 C8 176.6(3) 3
O8 Cd2 O5 C27 170.3(3) 3_545
N6 Cd2 O5 C27 -14.2(5) .
O9 Cd2 O5 C27 -99.7(3) .
O10 Cd2 O5 C27 81.9(3) .
O6 Cd2 O5 C27 -1.0(3) .
O8 Cd2 O6 C27 -12.8(5) 3_545
N6 Cd2 O6 C27 172.9(4) .
O5 Cd2 O6 C27 1.0(3) .
O9 Cd2 O6 C27 83.3(4) .
O10 Cd2 O6 C27 -92.0(4) .
O1 Cd1 N1 C10 -56.4(8) 3
O4 Cd1 N1 C10 141.1(7) .
O12 Cd1 N1 C10 -139.9(7) .
O11 Cd1 N1 C10 44.5(7) .
O3 Cd1 N1 C10 128.2(7) .
O2 Cd1 N1 C10 -48.9(7) 3
O1 Cd1 N1 C11' 54.5(8) 3
O4 Cd1 N1 C11' -108.1(8) .
O12 Cd1 N1 C11' -29.1(8) .
O11 Cd1 N1 C11' 155.4(8) .
O3 Cd1 N1 C11' -121.0(8) .
O2 Cd1 N1 C11' 61.9(8) 3
O1 Cd1 N1 C10' -119.3(7) 3
O4 Cd1 N1 C10' 78.1(7) .
O12 Cd1 N1 C10' 157.1(7) .
O11 Cd1 N1 C10' -18.4(7) .
O3 Cd1 N1 C10' 65.2(7) .
O2 Cd1 N1 C10' -111.9(7) 3
O1 Cd1 N1 C11 126.0(5) 3
O4 Cd1 N1 C11 -36.6(6) .
O12 Cd1 N1 C11 42.4(5) .
O11 Cd1 N1 C11 -133.1(5) .
O3 Cd1 N1 C11 -49.5(5) .
O2 Cd1 N1 C11 133.4(5) 3
C14 N2 N3 C15 -0.1(5) .
O8 Cd2 N6 C18 176.9(4) 3_545
O5 Cd2 N6 C18 2.8(6) .
O9 Cd2 N6 C18 87.4(5) .
O10 Cd2 N6 C18 -91.2(5) .
O6 Cd2 N6 C18 -7.9(5) .
C27 Cd2 N6 C18 -4.4(5) .
O8 Cd2 N6 C19 -6.6(5) 3_545
O5 Cd2 N6 C19 179.3(4) .
O9 Cd2 N6 C19 -96.1(4) .
O10 Cd2 N6 C19 85.4(4) .
O6 Cd2 N6 C19 168.6(4) .
C27 Cd2 N6 C19 172.1(4) .
C6 C1 C2 C3 -0.1(7) .
C7 C1 C2 C3 -178.2(4) .
C1 C2 C3 C4 0.2(7) .
C1 C2 C3 C8 -179.0(4) .
C2 C3 C4 C5 -0.1(7) .
C8 C3 C4 C5 179.2(4) .
C3 C4 C5 C6 -0.2(7) .
C4 C5 C6 C1 0.3(7) .
C2 C1 C6 C5 -0.2(7) .
C7 C1 C6 C5 178.0(4) .
Cd1 O2 C7 O1 -4.4(5) 3_445
Cd1 O2 C7 C1 176.4(4) 3_445
Cd1 O1 C7 O2 4.9(5) 3_445
Cd1 O1 C7 C1 -175.8(3) 3_445
C6 C1 C7 O2 177.6(5) .
C2 C1 C7 O2 -4.3(7) .
C6 C1 C7 O1 -1.6(7) .
C2 C1 C7 O1 176.5(4) .
Cd1 O3 C8 O4 -3.0(4) .
Cd1 O3 C8 C3 174.2(4) .
Cd1 O4 C8 O3 3.3(5) .
Cd1 O4 C8 C3 -173.9(3) .
C2 C3 C8 O3 2.7(7) .
C4 C3 C8 O3 -176.6(4) .
C2 C3 C8 O4 179.9(4) .
C4 C3 C8 O4 0.7(6) .
C11' N1 C10 C9 53.6(11) .
C10' N1 C10 C9 -76.3(11) .
C11 N1 C10 C9 0.0(14) .
Cd1 N1 C10 C9 -177.5(7) .
C13 C9 C10 N1 1.9(15) .
C10 N1 C11 C12 -0.6(12) .
C11' N1 C11 C12 -64.5(9) .
C10' N1 C11 C12 49.6(10) .
Cd1 N1 C11 C12 177.3(7) .
N1 C11 C12 C13 -0.6(13) .
C10 N1 C10' C9' 71.5(12) .
C11' N1 C10' C9' 14.3(15) .
C11 N1 C10' C9' -49.3(13) .
Cd1 N1 C10' C9' -171.4(9) .
C13 C9' C10' N1 -2.1(18) .
C10 N1 C11' C12' -56.6(13) .
C10' N1 C11' C12' -15.0(16) .
C11 N1 C11' C12' 71.0(13) .
Cd1 N1 C11' C12' 170.9(9) .
N1 C11' C12' C13 2.8(19) .
C10 C9 C13 C12' -56.8(10) .
C10 C9 C13 C9' 76.1(10) .
C10 C9 C13 C14 -179.3(7) .
C10 C9 C13 C12 -3.0(12) .
C11' C12' C13 C9 52.2(12) .
C11' C12' C13 C9' 10.5(15) .
C11' C12' C13 C14 -177.8(9) .
C11' C12' C13 C12 -73.2(11) .
C10' C9' C13 C9 -66.2(11) .
C10' C9' C13 C12' -10.5(15) .
C10' C9' C13 C14 178.0(9) .
C10' C9' C13 C12 51.8(12) .
C11 C12 C13 C9 2.3(11) .
C11 C12 C13 C12' 67.7(9) .
C11 C12 C13 C9' -50.1(10) .
C11 C12 C13 C14 179.1(7) .
N3 N2 C14 N4 -0.2(5) .
N3 N2 C14 C13 178.2(4) .
C15 N4 C14 N2 0.5(5) .
N5 N4 C14 N2 178.8(4) .
C15 N4 C14 C13 -177.9(4) .
N5 N4 C14 C13 0.5(7) .
C9 C13 C14 N2 140.0(7) .
C12' C13 C14 N2 34.2(9) .
C9' C13 C14 N2 -154.4(8) .
C12 C13 C14 N2 -36.3(7) .
C9 C13 C14 N4 -41.8(9) .
C12' C13 C14 N4 -147.7(7) .
C9' C13 C14 N4 23.8(10) .
C12 C13 C14 N4 141.8(6) .
N2 N3 C15 N4 0.4(5) .
N2 N3 C15 C16 180.0(4) .
C14 N4 C15 N3 -0.5(5) .
N5 N4 C15 N3 -178.8(4) .
C14 N4 C15 C16 180.0(4) .
N5 N4 C15 C16 1.7(8) .
N3 C15 C16 C20 -170.0(5) .
N4 C15 C16 C20 9.4(8) .
N3 C15 C16 C17 10.1(7) .
N4 C15 C16 C17 -170.5(5) .
C20 C16 C17 C18 1.1(9) .
C15 C16 C17 C18 -178.9(6) .
C19 N6 C18 C17 -2.5(10) .
Cd2 N6 C18 C17 174.2(5) .
C16 C17 C18 N6 1.1(11) .
C18 N6 C19 C20 1.9(9) .
Cd2 N6 C19 C20 -174.8(4) .
C17 C16 C20 C19 -1.7(8) .
C15 C16 C20 C19 178.4(5) .
N6 C19 C20 C16 0.2(9) .
C26 C21 C22 C23 -2.0(7) .
C27 C21 C22 C23 176.4(4) .
C21 C22 C23 C24 2.8(7) .
C21 C22 C23 C28 -173.9(4) .
C22 C23 C24 C25 -1.2(7) .
C28 C23 C24 C25 175.4(4) .
C23 C24 C25 C26 -1.2(7) .
C22 C21 C26 C25 -0.3(7) .
C27 C21 C26 C25 -178.7(5) .
C24 C25 C26 C21 1.9(7) .
Cd2 O6 C27 O5 -1.7(6) .
Cd2 O6 C27 C21 179.0(4) .
Cd2 O5 C27 O6 1.8(6) .
Cd2 O5 C27 C21 -178.9(4) .
C26 C21 C27 O6 -175.7(5) .
C22 C21 C27 O6 5.9(8) .
C26 C21 C27 O5 5.0(7) .
C22 C21 C27 O5 -173.4(5) .
O8 Cd2 C27 O6 171.1(3) 3_545
N6 Cd2 C27 O6 -7.8(4) .
O5 Cd2 C27 O6 -178.3(6) .
O9 Cd2 C27 O6 -98.4(4) .
O10 Cd2 C27 O6 85.2(4) .
O8 Cd2 C27 O5 -10.6(4) 3_545
N6 Cd2 C27 O5 170.4(3) .
O9 Cd2 C27 O5 79.9(3) .
O10 Cd2 C27 O5 -96.5(3) .
O6 Cd2 C27 O5 178.3(6) .
Cd2 O8 C28 O7 0.7(7) 3_455
Cd2 O8 C28 C23 -178.1(3) 3_455
C24 C23 C28 O7 161.7(5) .
C22 C23 C28 O7 -21.7(7) .
C24 C23 C28 O8 -19.5(7) .
C22 C23 C28 O8 157.1(5) .
